data_1519605
loop_
_publ_author_name
'Shaw, Robert. A.'
'Davies, David B.'
'Coles, Simon J.'
'Hursthouse, Michael B.'

_publ_section_title
;
 C11H24Cl3N4O5P3
;
_journal_name_full 'Crystal Structure Report Archive'
_journal_page_first 875
_journal_year 2004
_chemical_formula_sum 'C11 H24 Cl3 N4 O5 P3'
_chemical_formula_weight 491.60
_space_group_IT_number 14
_symmetry_cell_setting monoclinic
_symmetry_space_group_name_Hall '-P 2yn'
_symmetry_space_group_name_H-M 'P 1 21/n 1'
_atom_sites_solution_hydrogens geom
_atom_sites_solution_primary direct
_atom_sites_solution_secondary difmap
_cell_angle_alpha 90.00
_cell_angle_beta 90.835(18)
_cell_angle_gamma 90.00
_cell_formula_units_Z 4
_cell_length_a 12.342(3)
_cell_length_b 14.132(3)
_cell_length_c 12.611(3)
_cell_measurement_reflns_used 46150
_cell_measurement_temperature 120(2)
_cell_measurement_theta_max 27.48
_cell_measurement_theta_min 2.91
_cell_volume 2199.3(9)
_computing_cell_refinement 'DENZO & COLLECT'
_computing_data_collection 'DENZO (Otwinowski & Minor, 1997) & COLLECT (Hooft, 1998)'
_computing_data_reduction 'DENZO & COLLECT'
_computing_structure_refinement 'SHELXL-97 (Sheldrick, 1997)'
_computing_structure_solution 'SHELXS-97 (Sheldrick, 2008)'
_diffrn_ambient_temperature 120(2)
_diffrn_measured_fraction_theta_full 0.998
_diffrn_measured_fraction_theta_max 0.998
_diffrn_measurement_device_type 'Bruker-Nonius KappaCCD'
_diffrn_measurement_method '\F & \w scans'
_diffrn_radiation_monochromator '10cm confocal mirrors'
_diffrn_radiation_source 'Bruker-Nonius FR591 rotating anode'
_diffrn_radiation_type MoK\a
_diffrn_radiation_wavelength 0.71073
_diffrn_reflns_av_R_equivalents 0.0720
_diffrn_reflns_av_sigmaI/netI 0.0389
_diffrn_reflns_limit_h_max 16
_diffrn_reflns_limit_h_min -16
_diffrn_reflns_limit_k_max 16
_diffrn_reflns_limit_k_min -18
_diffrn_reflns_limit_l_max 16
_diffrn_reflns_limit_l_min -16
_diffrn_reflns_number 29053
_diffrn_reflns_theta_full 27.50
_diffrn_reflns_theta_max 27.50
_diffrn_reflns_theta_min 3.23
_exptl_absorpt_coefficient_mu 0.663
_exptl_absorpt_correction_T_max 0.8011
_exptl_absorpt_correction_T_min 0.7327
_exptl_absorpt_correction_type empirical
_exptl_absorpt_process_details 'SORTAV (R.H.Blessing, 1995, 1997)'
_exptl_crystal_colour colourless
_exptl_crystal_density_diffrn 1.485
_exptl_crystal_density_method 'not measured'
_exptl_crystal_description block
_exptl_crystal_F_000 1016
_exptl_crystal_size_max 0.50
_exptl_crystal_size_mid 0.40
_exptl_crystal_size_min 0.35
_refine_diff_density_max 0.612
_refine_diff_density_min -0.298
_refine_diff_density_rms 0.074
_refine_ls_extinction_coef 0.0035(9)
_refine_ls_extinction_expression Fc^*^=kFc[1+0.001xFc^2^\l^3^/sin(2\q)]^-1/4^
_refine_ls_extinction_method SHELXL
_refine_ls_goodness_of_fit_ref 1.046
_refine_ls_hydrogen_treatment mixed
_refine_ls_matrix_type full
_refine_ls_number_parameters 240
_refine_ls_number_reflns 5047
_refine_ls_number_restraints 0
_refine_ls_restrained_S_all 1.046
_refine_ls_R_factor_all 0.0822
_refine_ls_R_factor_gt 0.0591
_refine_ls_shift/su_max 0.001
_refine_ls_shift/su_mean 0.000
_refine_ls_structure_factor_coef Fsqd
_refine_ls_weighting_details 'calc w=1/[\s^2^(Fo^2^)+(0.0689P)^2^+1.6755P] where P=(Fo^2^+2Fc^2^)/3'
_refine_ls_weighting_scheme calc
_refine_ls_wR_factor_gt 0.1452
_refine_ls_wR_factor_ref 0.1592
_reflns_number_gt 3746
_reflns_number_total 5047
_reflns_threshold_expression >2sigma(I)
_cod_data_source_file eCrystal-875.cif
_cod_data_source_block 04src0238
_cod_depositor_comments
;
Citation :
Shaw, Robert. A. and Davies, David B. and Coles, Simon J. and 
Hursthouse, Michael B. (2004) 
University of Southampton, Crystal Structure Report Archive

More at:
http://ecrystals.chem.soton.ac.uk/875/

The following automatic conversions were performed:

'_symmetry_cell_setting' value 'Monoclinic' changed to 'monoclinic'
according to the built-in table from CIF Core dictionary named
'cif_core.dic' version 2.4.1 from 2010-06-29.

'_exptl_absorpt_correction_type' value 'Empirical' changed to
'empirical' according to the built-in table from CIF Core dictionary
named 'cif_core.dic' version 2.4.1 from 2010-06-29.

Automatic conversion script
Id: cif_fix_values 3271 2015-04-21 07:52:19Z andrius 
;
_cod_original_sg_symbol_H-M P2(1)/n
_cod_database_code 1519605

loop_
_symmetry_equiv_pos_as_xyz
'x, y, z'
'-x+1/2, y+1/2, -z+1/2'
'-x, -y, -z'
'x-1/2, -y-1/2, z-1/2'

loop_
_atom_site_label
_atom_site_type_symbol
_atom_site_fract_x
_atom_site_fract_y
_atom_site_fract_z
_atom_site_U_iso_or_equiv
_atom_site_adp_type
_atom_site_occupancy
_atom_site_symmetry_multiplicity
_atom_site_calc_flag
_atom_site_refinement_flags
_atom_site_disorder_assembly
_atom_site_disorder_group
C1 C 0.8986(3) 0.0233(2) 1.1462(3) 0.0653(9) Uani 1 1 d . . .
H1A H 0.9006 0.0074 1.0698 0.078 Uiso 1 1 calc R . .
H1B H 0.8553 -0.0255 1.1827 0.078 Uiso 1 1 calc R . .
C2 C 1.0102(3) 0.0253(3) 1.1912(3) 0.0730(10) Uani 1 1 d . . .
H2A H 1.0099 0.0550 1.2623 0.088 Uiso 1 1 calc R . .
H2B H 1.0380 -0.0401 1.1990 0.088 Uiso 1 1 calc R . .
C3 C 1.1858(4) 0.0787(3) 1.1627(4) 0.0836(12) Uani 1 1 d . . .
H3A H 1.2118 0.0132 1.1742 0.100 Uiso 1 1 calc R . .
H3B H 1.1889 0.1123 1.2316 0.100 Uiso 1 1 calc R . .
C4 C 1.2565(4) 0.1274(4) 1.0859(4) 0.0967(15) Uani 1 1 d . . .
H4A H 1.3334 0.1191 1.1074 0.116 Uiso 1 1 calc R . .
H4B H 1.2462 0.0991 1.0146 0.116 Uiso 1 1 calc R . .
C5 C 1.2900(4) 0.2831(5) 1.0101(4) 0.1038(17) Uani 1 1 d . . .
H5A H 1.3653 0.2593 1.0066 0.125 Uiso 1 1 calc R . .
H5B H 1.2931 0.3482 1.0388 0.125 Uiso 1 1 calc R . .
C6 C 1.2453(4) 0.2866(5) 0.9044(4) 0.1039(17) Uani 1 1 d . . .
H6A H 1.2921 0.3259 0.8589 0.125 Uiso 1 1 calc R . .
H6B H 1.2423 0.2220 0.8741 0.125 Uiso 1 1 calc R . .
C7 C 1.0632(4) 0.2647(5) 0.8650(5) 0.120(2) Uani 1 1 d . . .
H7A H 1.0738 0.2595 0.7876 0.144 Uiso 1 1 calc R . .
H7B H 1.0751 0.2012 0.8962 0.144 Uiso 1 1 calc R . .
C8 C 0.9632(4) 0.2903(4) 0.8820(6) 0.138(3) Uani 1 1 d . . .
H8A H 0.9544 0.3571 0.8601 0.166 Uiso 1 1 calc R . .
H8B H 0.9498 0.2868 0.9591 0.166 Uiso 1 1 calc R . .
C9 C 0.5982(3) 0.1264(2) 0.7847(3) 0.0570(8) Uani 1 1 d . . .
H9 H 0.5973 0.0866 0.8503 0.068 Uiso 1 1 calc R . .
C10 C 0.5063(3) 0.1967(4) 0.7903(5) 0.1022(16) Uani 1 1 d . . .
H10A H 0.5165 0.2372 0.8527 0.153 Uiso 1 1 calc R . .
H10B H 0.4374 0.1626 0.7956 0.153 Uiso 1 1 calc R . .
H10C H 0.5053 0.2358 0.7261 0.153 Uiso 1 1 calc R . .
C11 C 0.5852(3) 0.0622(3) 0.6902(3) 0.0783(11) Uani 1 1 d . . .
H11A H 0.6445 0.0160 0.6899 0.117 Uiso 1 1 calc R . .
H11B H 0.5870 0.0999 0.6250 0.117 Uiso 1 1 calc R . .
H11C H 0.5158 0.0289 0.6941 0.117 Uiso 1 1 calc R . .
N1 N 0.7255(3) 0.2534(2) 1.1278(2) 0.0676(8) Uani 1 1 d . . .
N2 N 0.7788(2) 0.13485(18) 0.96777(19) 0.0569(7) Uani 1 1 d . . .
N3 N 0.7262(2) 0.31408(19) 0.9245(2) 0.0617(7) Uani 1 1 d . . .
N4 N 0.7034(2) 0.1737(2) 0.7796(2) 0.0517(6) Uani 1 1 d . . .
O1 O 0.8494(2) 0.11575(16) 1.16038(16) 0.0631(6) Uani 1 1 d . . .
O2 O 1.0775(2) 0.07697(18) 1.12378(19) 0.0693(6) Uani 1 1 d . . .
O3 O 1.2310(2) 0.2247(2) 1.0822(2) 0.0787(7) Uani 1 1 d . . .
O4 O 1.1396(2) 0.3257(2) 0.9063(3) 0.0969(10) Uani 1 1 d . . .
O5 O 0.88196(19) 0.2340(2) 0.82706(19) 0.0705(7) Uani 1 1 d . . .
P1 P 0.70593(7) 0.33362(6) 1.04385(7) 0.0568(2) Uani 1 1 d . . .
P2 P 0.75542(7) 0.15089(6) 1.08777(6) 0.0548(2) Uani 1 1 d . . .
P3 P 0.76963(6) 0.21457(6) 0.87996(6) 0.0491(2) Uani 1 1 d . . .
Cl1 Cl 0.55524(9) 0.38326(10) 1.06060(11) 0.1028(4) Uani 1 1 d . . .
Cl2 Cl 0.78870(10) 0.44771(8) 1.09158(9) 0.0889(4) Uani 1 1 d . . .
Cl3 Cl 0.63363(10) 0.06188(9) 1.12548(11) 0.0961(4) Uani 1 1 d . . .
H4N H 0.714(2) 0.197(2) 0.734(2) 0.035(9) Uiso 1 1 d . . .

loop_
_atom_site_aniso_label
_atom_site_aniso_U_11
_atom_site_aniso_U_22
_atom_site_aniso_U_33
_atom_site_aniso_U_23
_atom_site_aniso_U_13
_atom_site_aniso_U_12
C1 0.084(2) 0.0502(18) 0.062(2) 0.0043(15) -0.0068(17) 0.0084(16)
C2 0.094(3) 0.061(2) 0.064(2) 0.0043(17) -0.0166(19) 0.0160(19)
C3 0.091(3) 0.062(2) 0.097(3) -0.021(2) -0.035(2) 0.017(2)
C4 0.069(3) 0.115(4) 0.106(3) -0.053(3) -0.006(2) 0.009(3)
C5 0.064(2) 0.168(5) 0.080(3) 0.000(3) 0.009(2) -0.018(3)
C6 0.068(3) 0.157(5) 0.086(3) 0.007(3) 0.011(2) -0.007(3)
C7 0.068(3) 0.141(5) 0.150(5) -0.056(4) 0.014(3) -0.029(3)
C8 0.061(3) 0.138(5) 0.215(7) -0.086(5) -0.006(3) -0.015(3)
C9 0.0566(18) 0.0611(19) 0.0532(17) 0.0029(14) -0.0041(14) -0.0052(15)
C10 0.059(2) 0.103(3) 0.144(4) -0.038(3) 0.002(3) 0.008(2)
C11 0.070(2) 0.078(3) 0.087(3) -0.017(2) -0.015(2) -0.0055(19)
N1 0.091(2) 0.0632(17) 0.0485(15) -0.0062(13) 0.0041(14) 0.0167(15)
N2 0.0771(18) 0.0506(14) 0.0429(13) -0.0024(11) -0.0058(12) 0.0147(12)
N3 0.081(2) 0.0506(15) 0.0530(15) -0.0003(12) -0.0119(13) 0.0092(13)
N4 0.0564(16) 0.0589(16) 0.0397(13) 0.0062(13) -0.0019(11) -0.0038(12)
O1 0.0841(16) 0.0601(13) 0.0448(11) -0.0016(10) -0.0117(11) 0.0135(12)
O2 0.0743(16) 0.0724(15) 0.0607(14) -0.0033(12) -0.0147(12) 0.0112(13)
O3 0.0774(17) 0.102(2) 0.0572(14) -0.0117(14) 0.0094(12) -0.0005(15)
O4 0.0624(17) 0.091(2) 0.137(3) -0.0046(19) -0.0176(17) -0.0153(15)
O5 0.0543(13) 0.0908(18) 0.0664(14) -0.0076(13) 0.0005(11) -0.0116(12)
P1 0.0609(5) 0.0512(5) 0.0580(5) -0.0091(4) -0.0106(4) 0.0109(4)
P2 0.0686(5) 0.0521(5) 0.0437(4) 0.0005(3) -0.0006(4) 0.0077(4)
P3 0.0517(4) 0.0529(4) 0.0424(4) -0.0005(3) -0.0052(3) 0.0029(3)
Cl1 0.0696(7) 0.1091(9) 0.1293(10) -0.0360(8) -0.0141(6) 0.0345(6)
Cl2 0.1049(8) 0.0706(6) 0.0906(7) -0.0195(5) -0.0225(6) -0.0127(5)
Cl3 0.0919(8) 0.0900(8) 0.1071(9) 0.0017(6) 0.0240(6) -0.0164(6)

loop_
_atom_type_symbol
_atom_type_description
_atom_type_scat_dispersion_real
_atom_type_scat_dispersion_imag
_atom_type_scat_source
C C 0.0033 0.0016 'International Tables Vol C Tables 4.2.6.8 and 6.1.1.4'
H H 0.0000 0.0000 'International Tables Vol C Tables 4.2.6.8 and 6.1.1.4'
N N 0.0061 0.0033 'International Tables Vol C Tables 4.2.6.8 and 6.1.1.4'
O O 0.0106 0.0060 'International Tables Vol C Tables 4.2.6.8 and 6.1.1.4'
P P 0.1023 0.0942 'International Tables Vol C Tables 4.2.6.8 and 6.1.1.4'
Cl Cl 0.1484 0.1585 'International Tables Vol C Tables 4.2.6.8 and 6.1.1.4'

loop_
_geom_angle_atom_site_label_1
_geom_angle_atom_site_label_2
_geom_angle_atom_site_label_3
_geom_angle
_geom_angle_site_symmetry_1
_geom_angle_site_symmetry_3
O1 C1 C2 108.9(3) . .
O1 C1 H1A 109.9 . .
C2 C1 H1A 109.9 . .
O1 C1 H1B 109.9 . .
C2 C1 H1B 109.9 . .
H1A C1 H1B 108.3 . .
O2 C2 C1 109.4(3) . .
O2 C2 H2A 109.8 . .
C1 C2 H2A 109.8 . .
O2 C2 H2B 109.8 . .
C1 C2 H2B 109.8 . .
H2A C2 H2B 108.2 . .
O2 C3 C4 110.1(4) . .
O2 C3 H3A 109.6 . .
C4 C3 H3A 109.6 . .
O2 C3 H3B 109.6 . .
C4 C3 H3B 109.6 . .
H3A C3 H3B 108.2 . .
O3 C4 C3 109.9(3) . .
O3 C4 H4A 109.7 . .
C3 C4 H4A 109.7 . .
O3 C4 H4B 109.7 . .
C3 C4 H4B 109.7 . .
H4A C4 H4B 108.2 . .
O3 C5 C6 114.6(4) . .
O3 C5 H5A 108.6 . .
C6 C5 H5A 108.6 . .
O3 C5 H5B 108.6 . .
C6 C5 H5B 108.6 . .
H5A C5 H5B 107.6 . .
O4 C6 C5 109.8(4) . .
O4 C6 H6A 109.7 . .
C5 C6 H6A 109.7 . .
O4 C6 H6B 109.7 . .
C5 C6 H6B 109.7 . .
H6A C6 H6B 108.2 . .
C8 C7 O4 114.2(5) . .
C8 C7 H7A 108.7 . .
O4 C7 H7A 108.7 . .
C8 C7 H7B 108.7 . .
O4 C7 H7B 108.7 . .
H7A C7 H7B 107.6 . .
C7 C8 O5 114.8(5) . .
C7 C8 H8A 108.6 . .
O5 C8 H8A 108.6 . .
C7 C8 H8B 108.6 . .
O5 C8 H8B 108.6 . .
H8A C8 H8B 107.5 . .
N4 C9 C11 109.0(3) . .
N4 C9 C10 111.7(3) . .
C11 C9 C10 111.2(3) . .
N4 C9 H9 108.3 . .
C11 C9 H9 108.3 . .
C10 C9 H9 108.3 . .
C9 C10 H10A 109.5 . .
C9 C10 H10B 109.5 . .
H10A C10 H10B 109.5 . .
C9 C10 H10C 109.5 . .
H10A C10 H10C 109.5 . .
H10B C10 H10C 109.5 . .
C9 C11 H11A 109.5 . .
C9 C11 H11B 109.5 . .
H11A C11 H11B 109.5 . .
C9 C11 H11C 109.5 . .
H11A C11 H11C 109.5 . .
H11B C11 H11C 109.5 . .
P1 N1 P2 118.82(17) . .
P2 N2 P3 124.23(17) . .
P1 N3 P3 123.56(17) . .
C9 N4 P3 124.9(2) . .
C9 N4 H4N 116(3) . .
P3 N4 H4N 113(3) . .
C1 O1 P2 121.8(2) . .
C2 O2 C3 111.3(3) . .
C4 O3 C5 117.8(4) . .
C7 O4 C6 112.1(4) . .
C8 O5 P3 120.1(3) . .
N3 P1 N1 120.00(15) . .
N3 P1 Cl2 110.29(13) . .
N1 P1 Cl2 107.91(13) . .
N3 P1 Cl1 109.11(12) . .
N1 P1 Cl1 108.44(13) . .
Cl2 P1 Cl1 99.05(7) . .
O1 P2 N2 112.27(14) . .
O1 P2 N1 106.36(15) . .
N2 P2 N1 119.36(15) . .
O1 P2 Cl3 102.39(11) . .
N2 P2 Cl3 106.63(12) . .
N1 P2 Cl3 108.48(13) . .
O5 P3 N2 111.52(15) . .
O5 P3 N4 99.84(14) . .
N2 P3 N4 109.02(15) . .
O5 P3 N3 107.24(16) . .
N2 P3 N3 113.47(14) . .
N4 P3 N3 114.93(15) . .

loop_
_geom_bond_atom_site_label_1
_geom_bond_atom_site_label_2
_geom_bond_distance
_geom_bond_site_symmetry_2
C1 O1 1.453(4) .
C1 C2 1.483(5) .
C1 H1A 0.9900 .
C1 H1B 0.9900 .
C2 O2 1.403(5) .
C2 H2A 0.9900 .
C2 H2B 0.9900 .
C3 O2 1.418(5) .
C3 C4 1.482(7) .
C3 H3A 0.9900 .
C3 H3B 0.9900 .
C4 O3 1.412(6) .
C4 H4A 0.9900 .
C4 H4B 0.9900 .
C5 O3 1.434(5) .
C5 C6 1.436(6) .
C5 H5A 0.9900 .
C5 H5B 0.9900 .
C6 O4 1.416(6) .
C6 H6A 0.9900 .
C6 H6B 0.9900 .
C7 C8 1.306(7) .
C7 O4 1.375(5) .
C7 H7A 0.9900 .
C7 H7B 0.9900 .
C8 O5 1.448(5) .
C8 H8A 0.9900 .
C8 H8B 0.9900 .
C9 N4 1.462(4) .
C9 C11 1.505(5) .
C9 C10 1.511(5) .
C9 H9 1.0000 .
C10 H10A 0.9800 .
C10 H10B 0.9800 .
C10 H10C 0.9800 .
C11 H11A 0.9800 .
C11 H11B 0.9800 .
C11 H11C 0.9800 .
N1 P1 1.568(3) .
N1 P2 1.579(3) .
N2 P2 1.561(3) .
N2 P3 1.583(3) .
N3 P1 1.553(3) .
N3 P3 1.609(3) .
N4 P3 1.604(3) .
N4 H4N 0.67(3) .
O1 P2 1.549(2) .
O5 P3 1.571(2) .
P1 Cl2 1.9968(14) .
P1 Cl1 2.0019(14) .
P2 Cl3 2.0220(15) .
